data_7203962
loop_
_publ_author_name
'Evans, Cara C.'
'Masse, Ren\'e'
'Nicoud, Jean-Fran\,cois'
'Bagieu-Beucher, Muriel'

_publ_section_title
;
 A new octupolar material for quadratic nonlinear optics:
 tris(2,2'-bipyridyl)Zn(ii) tetrakis(2-chloro-4-nitrophenolate)Zn(ii)
;
_journal_issue 6
_journal_name_full 'Journal of Materials Chemistry'
_journal_page_first 1419
_journal_paper_doi 10.1039/b000417k
_journal_volume 10
_journal_year 2000
_chemical_formula_moiety 'C32 H22 Cl2 N6 O6 Zn '
_chemical_formula_sum 'C32 H22 Cl2 N6 O6 Zn'
_chemical_formula_weight 722.85
_space_group_IT_number 2
_symmetry_cell_setting triclinic
_symmetry_Int_Tables_number 2
_symmetry_space_group_name_Hall '-P 1'
_symmetry_space_group_name_H-M 'P -1'
_cell_angle_alpha 94.180(3)
_cell_angle_beta 109(1)
_cell_angle_gamma 106.026(3)
_cell_formula_units_Z 2
_cell_length_a 11.2655(6)
_cell_length_b 16.7247(8)
_cell_length_c 9.6229(4)
_cell_measurement_reflns_used 0
_cell_measurement_temperature 296.2
_cell_measurement_theta_max 0.0
_cell_measurement_theta_min 0.0
_cell_volume 1621(12)
_computing_cell_refinement 'MSC/AFC Diffractometer Control'
_computing_data_collection 'MSC/AFC Diffractometer Control'
_computing_data_reduction 'teXsan for Windows (MSC, 1997)'
_computing_publication_material 'teXsan for Windows (MSC, 1997)'
_computing_structure_refinement 'teXsan for Windows (MSC, 1997)'
_computing_structure_solution
;
SIR92 (Altomare, et. al. 1993)
;
_diffrn_ambient_temperature 296.2
_diffrn_measurement_device 'Nonius Kappa-CCD'
_diffrn_orient_matrix_UB_11 0.00000
_diffrn_orient_matrix_UB_12 0.00000
_diffrn_orient_matrix_UB_13 0.00000
_diffrn_orient_matrix_UB_21 0.00000
_diffrn_orient_matrix_UB_22 0.00000
_diffrn_orient_matrix_UB_23 0.00000
_diffrn_orient_matrix_UB_31 0.00000
_diffrn_orient_matrix_UB_32 0.00000
_diffrn_orient_matrix_UB_33 0.00000
_diffrn_radiation_detector 'CCD Camera'
_diffrn_radiation_monochromator graphite
_diffrn_radiation_source 'X-ray fine focus'
_diffrn_radiation_type 'Ag K\a'
_diffrn_radiation_wavelength 0.5608
_diffrn_reflns_av_R_equivalents 0.00000
_diffrn_reflns_av_sigmaI/netI 0.038
_diffrn_reflns_limit_h_max 11
_diffrn_reflns_limit_h_min -12
_diffrn_reflns_limit_k_max 17
_diffrn_reflns_limit_k_min -18
_diffrn_reflns_limit_l_max 10
_diffrn_reflns_limit_l_min 0
_diffrn_reflns_number 3868
_diffrn_reflns_reduction_process 'Lp corrections applied'
_diffrn_reflns_theta_max 17.70
_diffrn_reflns_theta_min 1.60
_diffrn_standards_decay_% 0.00
_diffrn_standards_interval_count 0
_diffrn_standards_number 0
_exptl_absorpt_coefficient_mu 0.517
_exptl_absorpt_correction_type none
_exptl_crystal_colour yellow
_exptl_crystal_density_diffrn 1.485
_exptl_crystal_density_meas ?
_exptl_crystal_description prism
_exptl_crystal_F_000 736
_exptl_crystal_size_max 0.56
_exptl_crystal_size_mid 0.48
_exptl_crystal_size_min 0.40
_refine_diff_density_max 0.32
_refine_diff_density_min -0.42
_refine_ls_extinction_method none
_refine_ls_goodness_of_fit_all 2.990
_refine_ls_goodness_of_fit_ref 2.990
_refine_ls_hydrogen_treatment noref
_refine_ls_matrix_type full
_refine_ls_number_constraints 0
_refine_ls_number_parameters 424
_refine_ls_number_reflns 3525
_refine_ls_number_restraints 0
_refine_ls_R_factor_all 0.0314
_refine_ls_R_factor_gt 0.0310
_refine_ls_shift/su_max 0.0000
_refine_ls_shift/su_mean 0.0000
_refine_ls_structure_factor_coef F
_refine_ls_weighting_details 'w = 1/[\s^2^(Fo)]'
_refine_ls_weighting_scheme sigma
_refine_ls_wR_factor_all 0.0460
_refine_ls_wR_factor_ref 0.0460
_reflns_number_gt 3525
_reflns_number_total 3868
_reflns_threshold_expression I>3.00\s(I)
_cod_data_source_file b000417k.txt
_cod_data_source_block 2
_cod_original_cell_volume 1616(6)
_cod_original_sg_symbol_H-M 'P -1       '
_cod_original_formula_sum 'C32 H22 Cl2 N6 O6 Zn '
_cod_database_code 7203962

loop_
_symmetry_equiv_pos_as_xyz
'   +x,   +y,   +z'
'   -x,   -y,   -z'

loop_
_atom_site_label
_atom_site_fract_x
_atom_site_fract_y
_atom_site_fract_z
_atom_site_U_iso_or_equiv
_atom_site_occupancy
_atom_site_refinement_flags
_atom_site_adp_type
_atom_site_calc_flag
_atom_site_calc_attached_atom
Zn(0) -0.18882(2) 0.256465(10) -0.22240(2) 0.04362(6) 1.000 . Uani d ?
Cl(1) -0.25102(4) 0.01180(3) 0.01880(4) 0.05803(13) 1.000 . Uani d ?
Cl(2) 0.18754(5) 0.38897(4) -0.36705(6) 0.0947(2) 1.000 . Uani d ?
O(1) -0.16587(10) 0.15526(6) -0.12123(12) 0.0537(3) 1.000 . Uani d ?
O(2) -0.0977(2) -0.19438(10) -0.2631(2) 0.1006(6) 1.000 . Uani d ?
O(3) -0.0173(2) -0.12874(10) -0.4100(2) 0.0931(6) 1.000 . Uani d ?
O(4) -0.00881(10) 0.30046(7) -0.24684(11) 0.0518(3) 1.000 . Uani d ?
O(5) 0.5341(2) 0.3205(2) 0.2342(2) 0.1338(8) 1.000 . Uani d ?
O(6) 0.6003(2) 0.3930(2) 0.0857(2) 0.1503(9) 1.000 . Uani d ?
N(1) -0.0671(2) -0.13115(10) -0.3144(2) 0.0649(5) 1.000 . Uani d ?
N(2) 0.5127(2) 0.3515(1) 0.1213(2) 0.0901(6) 1.000 . Uani d ?
N(3) -0.28252(11) 0.19253(8) -0.45250(13) 0.0465(4) 1.000 . Uani d ?
N(4) -0.40371(12) 0.19767(8) -0.2587(2) 0.0534(4) 1.000 . Uani d ?
N(5) -0.14234(12) 0.33131(8) -0.00933(13) 0.0463(4) 1.000 . Uani d ?
N(6) -0.23145(12) 0.37447(8) -0.27504(13) 0.0472(4) 1.000 . Uani d ?
C(1) -0.13960(13) 0.08955(9) -0.1659(2) 0.0425(4) 1.000 . Uani d ?
C(2) -0.17377(13) 0.01303(9) -0.1112(1) 0.0397(4) 1.000 . Uani d ?
C(3) -0.1497(1) -0.05825(9) -0.1561(2) 0.0439(4) 1.000 . Uani d ?
C(4) -0.0893(1) -0.05611(9) -0.2611(2) 0.0469(4) 1.000 . Uani d ?
C(5) -0.0512(2) 0.01711(10) -0.3159(2) 0.0501(5) 1.000 . Uani d ?
C(6) -0.0754(2) 0.08790(9) -0.2692(2) 0.0496(5) 1.000 . Uani d ?
C(7) 0.1108(1) 0.30883(9) -0.1622(2) 0.0441(4) 1.000 . Uani d ?
C(8) 0.2208(2) 0.35183(10) -0.1988(2) 0.0528(5) 1.000 . Uani d ?
C(9) 0.3501(2) 0.36677(12) -0.1085(2) 0.0620(5) 1.000 . Uani d ?
C(10) 0.3759(2) 0.33615(11) 0.0237(2) 0.0586(5) 1.000 . Uani d ?
C(11) 0.2744(2) 0.29083(10) 0.0645(2) 0.0547(5) 1.000 . Uani d ?
C(12) 0.1449(2) 0.27714(9) -0.0267(2) 0.0496(4) 1.000 . Uani d ?
C(13) -0.2180(2) 0.19485(11) -0.5477(2) 0.0561(5) 1.000 . Uani d ?
C(14) -0.2780(2) 0.15304(13) -0.6936(2) 0.0707(6) 1.000 . Uani d ?
C(15) -0.4076(2) 0.1060(2) -0.7429(2) 0.0882(7) 1.000 . Uani d ?
C(16) -0.4753(2) 0.1019(1) -0.6480(2) 0.0834(6) 1.000 . Uani d ?
C(17) -0.4110(1) 0.14608(10) -0.5026(2) 0.0519(5) 1.000 . Uani d ?
C(18) -0.4781(1) 0.14704(10) -0.3914(2) 0.0565(5) 1.000 . Uani d ?
C(19) -0.6068(2) 0.0971(2) -0.4223(2) 0.0861(7) 1.000 . Uani d ?
C(20) -0.6615(2) 0.1023(2) -0.3157(3) 0.1017(9) 1.000 . Uani d ?
C(21) -0.5877(2) 0.1554(2) -0.1806(3) 0.0894(8) 1.000 . Uani d ?
C(22) -0.4573(2) 0.20126(12) -0.1549(2) 0.0721(6) 1.000 . Uani d ?
C(23) -0.0924(2) 0.30732(10) 0.1215(2) 0.0579(5) 1.000 . Uani d ?
C(24) -0.0484(2) 0.35936(13) 0.2566(2) 0.0686(6) 1.000 . Uani d ?
C(25) -0.0544(2) 0.43946(13) 0.2586(2) 0.0737(6) 1.000 . Uani d ?
C(26) -0.1054(2) 0.46549(10) 0.1257(2) 0.0602(5) 1.000 . Uani d ?
C(27) -0.1512(1) 0.40967(9) -0.0075(2) 0.0451(4) 1.000 . Uani d ?
C(28) -0.2125(1) 0.43033(9) -0.1566(2) 0.0484(5) 1.000 . Uani d ?
C(29) -0.2507(2) 0.50203(11) -0.1736(2) 0.0726(6) 1.000 . Uani d ?
C(30) -0.3050(2) 0.51765(13) -0.3148(3) 0.0901(8) 1.000 . Uani d ?
C(31) -0.3236(2) 0.46179(13) -0.4360(2) 0.0817(7) 1.000 . Uani d ?
C(32) -0.2855(2) 0.39090(11) -0.4109(2) 0.0635(5) 1.000 . Uani d ?
H(1) -0.1738 -0.1080 -0.1167 0.053 1.000 . Uiso c ?
H(2) -0.0085 0.0180 -0.3862 0.059 1.000 . Uiso c ?
H(3) -0.0483 0.1377 -0.3078 0.060 1.000 . Uiso c ?
H(4) 0.4208 0.3971 -0.1363 0.074 1.000 . Uiso c ?
H(5) 0.2934 0.2689 0.1549 0.065 1.000 . Uiso c ?
H(6) 0.0759 0.2456 0.0027 0.059 1.000 . Uiso c ?
H(7) -0.1248 0.2267 -0.5123 0.067 1.000 . Uiso c ?
H(8) -0.2299 0.1570 -0.7587 0.084 1.000 . Uiso c ?
H(9) -0.4511 0.0767 -0.8432 0.106 1.000 . Uiso c ?
H(10) -0.5662 0.0689 -0.6817 0.099 1.000 . Uiso c ?
H(11) -0.6568 0.0599 -0.5157 0.102 1.000 . Uiso c ?
H(12) -0.7505 0.0690 -0.3356 0.121 1.000 . Uiso c ?
H(13) -0.6254 0.1609 -0.1066 0.107 1.000 . Uiso c ?
H(14) -0.4041 0.2366 -0.0597 0.087 1.000 . Uiso c ?
H(15) -0.0864 0.2514 0.1201 0.070 1.000 . Uiso c ?
H(16) -0.0152 0.3400 0.3476 0.082 1.000 . Uiso c ?
H(17) -0.0236 0.4771 0.3512 0.090 1.000 . Uiso c ?
H(18) -0.1097 0.5216 0.1251 0.072 1.000 . Uiso c ?
H(19) -0.2391 0.5403 -0.0883 0.088 1.000 . Uiso c ?
H(20) -0.3293 0.5675 -0.3290 0.108 1.000 . Uiso c ?
H(21) -0.3615 0.4710 -0.5351 0.097 1.000 . Uiso c ?
H(22) -0.2995 0.3514 -0.4953 0.076 1.000 . Uiso c ?

loop_
_atom_site_aniso_label
_atom_site_aniso_U_11
_atom_site_aniso_U_22
_atom_site_aniso_U_33
_atom_site_aniso_U_12
_atom_site_aniso_U_13
_atom_site_aniso_U_23
Zn(0) 0.04290(13) 0.04065(13) 0.04093(13) 0.00556(8) 0.01499(9) 0.00169(9)
Cl(1) 0.0656(3) 0.0613(3) 0.0517(2) 0.0098(2) 0.0362(2) 0.0077(2)
Cl(2) 0.0768(3) 0.1398(5) 0.0583(3) 0.0102(3) 0.0280(3) 0.0436(3)
O(1) 0.0656(7) 0.0411(6) 0.0589(7) 0.0123(5) 0.0331(6) 0.0068(5)
O(2) 0.178(2) 0.0778(10) 0.0932(11) 0.0816(11) 0.0708(11) 0.0401(9)
O(3) 0.1259(12) 0.0963(11) 0.1000(11) 0.0626(10) 0.0728(10) 0.0184(9)
O(4) 0.0384(6) 0.0605(7) 0.0472(6) 0.0071(5) 0.0102(5) 0.0142(5)
O(5) 0.0826(12) 0.194(2) 0.0950(13) 0.0501(12) -0.0122(10) 0.0374(13)
O(6) 0.0432(9) 0.233(3) 0.137(2) 0.0121(12) 0.0131(10) 0.025(2)
N(1) 0.0811(10) 0.0707(10) 0.0592(9) 0.0443(8) 0.0288(8) 0.0155(8)
N(2) 0.0522(11) 0.120(2) 0.0764(12) 0.0245(10) 0.0039(9) -0.0071(11)
N(3) 0.0392(7) 0.0476(7) 0.0460(7) 0.0071(6) 0.0144(6) 0.0010(6)
N(4) 0.0487(8) 0.0504(8) 0.0605(9) 0.0064(6) 0.0289(7) 0.0009(7)
N(5) 0.0492(7) 0.0449(7) 0.0396(7) 0.0089(6) 0.0146(6) 0.0087(6)
N(6) 0.0478(7) 0.0443(7) 0.0404(8) 0.0084(6) 0.0100(6) 0.0070(6)
C(1) 0.0381(8) 0.0400(8) 0.0417(8) 0.0039(6) 0.0132(6) 0.0011(7)
C(2) 0.0356(8) 0.0440(8) 0.0358(8) 0.0050(6) 0.0151(6) 0.0042(7)
C(3) 0.0457(9) 0.0431(8) 0.0393(8) 0.0098(7) 0.0141(7) 0.0108(7)
C(4) 0.0460(9) 0.0504(9) 0.0456(9) 0.0212(7) 0.0141(7) 0.0060(7)
C(5) 0.0479(9) 0.0604(10) 0.0477(9) 0.0165(8) 0.0254(7) 0.0106(8)
C(6) 0.0509(9) 0.0449(9) 0.0546(9) 0.0058(7) 0.0284(8) 0.0119(7)
C(7) 0.0430(9) 0.0391(8) 0.0408(8) 0.0041(6) 0.0120(7) 0.0027(7)
C(8) 0.0484(10) 0.0607(10) 0.0432(9) 0.0066(8) 0.0183(7) 0.0085(8)
C(9) 0.0441(10) 0.0775(12) 0.0558(10) 0.0064(8) 0.0200(8) 0.0033(9)
C(10) 0.0406(9) 0.0681(11) 0.0543(10) 0.0156(8) 0.0062(8) -0.0053(9)
C(11) 0.0598(11) 0.0526(9) 0.0480(9) 0.0216(8) 0.0121(8) 0.0093(8)
C(12) 0.0490(9) 0.0460(9) 0.0480(9) 0.0076(7) 0.0162(7) 0.0106(7)
C(13) 0.0490(9) 0.0647(10) 0.0493(10) 0.0113(8) 0.0195(8) -0.0012(8)
C(14) 0.0679(12) 0.0863(13) 0.0534(11) 0.0190(10) 0.0245(9) -0.0022(10)
C(15) 0.072(1) 0.118(2) 0.0504(11) 0.0129(12) 0.0146(10) -0.0207(11)
C(16) 0.0467(11) 0.102(2) 0.0660(13) -0.0029(10) 0.0053(9) -0.0170(12)
C(17) 0.0390(9) 0.0552(9) 0.0506(10) 0.0084(7) 0.0104(7) -0.0010(8)
C(18) 0.0377(9) 0.0560(10) 0.0671(11) 0.0064(7) 0.0158(8) 0.0081(9)
C(19) 0.0435(11) 0.110(2) 0.081(1) -0.0061(10) 0.0220(10) 0.0027(12)
C(20) 0.0537(12) 0.122(2) 0.113(2) -0.0046(12) 0.0396(13) 0.011(2)
C(21) 0.081(2) 0.095(2) 0.116(2) 0.0200(12) 0.071(1) 0.021(1)
C(22) 0.0715(12) 0.0646(11) 0.0815(13) 0.0053(9) 0.0460(10) -0.0009(10)
C(23) 0.0655(11) 0.0580(10) 0.0453(10) 0.0139(8) 0.0184(8) 0.0130(9)
C(24) 0.0772(12) 0.0765(13) 0.0420(10) 0.0167(10) 0.0152(9) 0.0130(10)
C(25) 0.0791(13) 0.0755(13) 0.0448(11) 0.0092(10) 0.0125(9) -0.0098(9)
C(26) 0.0632(11) 0.0477(9) 0.0575(11) 0.0081(8) 0.0180(9) -0.0052(9)
C(27) 0.0401(8) 0.0408(9) 0.0482(9) 0.0046(6) 0.0162(7) 0.0040(8)
C(28) 0.0464(9) 0.0408(8) 0.0530(10) 0.0074(7) 0.0172(7) 0.0095(8)
C(29) 0.097(1) 0.0535(11) 0.0669(12) 0.0326(10) 0.0225(11) 0.0085(9)
C(30) 0.116(2) 0.0632(12) 0.086(2) 0.0438(12) 0.0172(13) 0.0186(12)
C(31) 0.094(2) 0.0687(13) 0.0683(13) 0.0243(11) 0.0105(11) 0.0308(12)
C(32) 0.0724(12) 0.0560(10) 0.0508(10) 0.0140(9) 0.0142(9) 0.0087(8)

loop_
_atom_type_symbol
_atom_type_oxidation_number
_atom_type_number_in_cell
_atom_type_scat_dispersion_real
_atom_type_scat_dispersion_imag
_atom_type_scat_source
C 0 64 0.000 0.000
;International Tables for Crystallography
(1992, Vol. C, Table 6.1.1.2)
;
H 0 44 0.000 0.000
;International Tables for Crystallography
(1992, Vol. C, Table 6.1.1.2)
;
N 0 12 0.000 0.000
;International Tables for Crystallography
(1992, Vol. C, Table 6.1.1.2)
;
O 0 12 0.000 0.000
;International Tables for Crystallography
(1992, Vol. C, Table 6.1.1.2)
;
Cl 0 4 0.000 0.000
;International Tables for Crystallography
(1992, Vol. C, Tables 4.2.6.8 and 6.1.1.1)
;
Zn 0 2 0.000 0.000
;International Tables for Crystallography
(1992, Vol. C, Tables 4.2.6.8 and 6.1.1.1)
;

loop_
_geom_angle_atom_site_label_1
_geom_angle_atom_site_label_2
_geom_angle_atom_site_label_3
_geom_angle
_geom_angle_site_symmetry_1
_geom_angle_site_symmetry_2
_geom_angle_site_symmetry_3
_geom_angle_publ_flag
O1 ZN O4 100.6(5) . . . ?
O1 ZN N3 99.1(3) . . . ?
O1 ZN N4 84.0(6) . . . ?
O1 ZN N5 90.2(3) . . . ?
O1 ZN N6 162.83(12) . . . ?
O4 ZN N3 91.1(10) . . . ?
O4 ZN N4 165.46(12) . . . ?
O4 ZN N5 99.6(10) . . . ?
O4 ZN N6 90.6(2) . . . ?
N3 ZN N4 74.5(11) . . . ?
N3 ZN N5 164.34(9) . . . ?
N3 ZN N6 93.6(4) . . . ?
N4 ZN N5 94.1(11) . . . ?
N4 ZN N6 88.4(3) . . . ?
N5 ZN N6 75.0(4) . . . ?
ZN O1 C1 129.9(2) . . . ?
ZN O4 C7 133.2(2) . . . ?
O2 N1 O3 122.3(3) . . . ?
O2 N1 C4 119.1(4) . . . ?
O3 N1 C4 118.6(3) . . . ?
O5 N2 O6 122.8(8) . . . ?
O5 N2 C10 118.6(8) . . . ?
O6 N2 C10 118.6(4) . . . ?
ZN N3 C13 123.5(4) . . . ?
ZN N3 C17 118.5(10) . . . ?
C13 N3 C17 118.0(7) . . . ?
ZN N4 C18 115.2(9) . . . ?
ZN N4 C22 125.5(8) . . . ?
C18 N4 C22 118.8(3) . . . ?
ZN N5 C23 123.4(4) . . . ?
ZN N5 C27 117.7(3) . . . ?
C23 N5 C27 118.5(3) . . . ?
ZN N6 C28 115.2(4) . . . ?
ZN N6 C32 126.5(2) . . . ?
C28 N6 C32 117.9(4) . . . ?
O1 C1 C2 121.0(4) . . . ?
O1 C1 C6 123.7(3) . . . ?
C2 C1 C6 115.3(3) . . . ?
CL1 C2 C1 117.4(3) . . . ?
CL1 C2 C3 119.4(2) . . . ?
C1 C2 C3 123.3(4) . . . ?
C2 C3 C4 118.4(3) . . . ?
C2 C3 H1 120.7 . . . no
C4 C3 H1 120.9 . . . no
N1 C4 C3 119.6(3) . . . ?
N1 C4 C5 119.5(4) . . . ?
C3 C4 C5 120.9(3) . . . ?
C4 C5 C6 119.9(4) . . . ?
C4 C5 H2 120.0 . . . no
C6 C5 H2 120.0 . . . no
C1 C6 C5 122.2(3) . . . ?
C1 C6 H3 119.0 . . . no
C5 C6 H3 118.8 . . . no
O4 C7 C8 121.5(2) . . . ?
O4 C7 C12 124.0(8) . . . ?
C8 C7 C12 114.5(9) . . . ?
CL2 C8 C7 117.5(9) . . . ?
CL2 C8 C9 118.7(8) . . . ?
C7 C8 C9 123.8(3) . . . ?
C8 C9 C10 118.4(8) . . . ?
C8 C9 H4 121.0 . . . no
C10 C9 H4 120.5 . . . no
N2 C10 C9 119.3(8) . . . ?
N2 C10 C11 119.4(3) . . . ?
C9 C10 C11 121.3(8) . . . ?
C10 C11 C12 119.6(3) . . . ?
C10 C11 H5 120.5 . . . no
C12 C11 H5 120.0 . . . no
C7 C12 C11 122.3(8) . . . ?
C7 C12 H6 119.0 . . . no
C11 C12 H6 118.6 . . . no
N3 C13 C14 123.2(4) . . . ?
N3 C13 H7 118.9 . . . no
C14 C13 H7 117.9 . . . no
C13 C14 C15 118.4(10) . . . ?
C13 C14 H8 121.0 . . . no
C15 C14 H8 120.6 . . . no
C14 C15 C16 119.7(7) . . . ?
C14 C15 H9 119.8 . . . no
C16 C15 H9 120.5 . . . no
C15 C16 C17 119.8(4) . . . ?
C15 C16 H10 120.1 . . . no
C17 C16 H10 120.1 . . . no
N3 C17 C16 121.0(10) . . . ?
N3 C17 C18 115.5(7) . . . ?
C16 C17 C18 123.5(4) . . . ?
N4 C18 C17 115.8(3) . . . ?
N4 C18 C19 122.0(9) . . . ?
C17 C18 C19 122.2(7) . . . ?
C18 C19 C20 118.7(8) . . . ?
C18 C19 H11 120.8 . . . no
C20 C19 H11 120.5 . . . no
C19 C20 C21 120.0(3) . . . ?
C19 C20 H12 119.9 . . . no
C21 C20 H12 120.0 . . . no
C20 C21 C22 118.1(9) . . . ?
C20 C21 H13 120.9 . . . no
C22 C21 H13 120.9 . . . no
N4 C22 C21 122.3(8) . . . ?
N4 C22 H14 118.9 . . . no
C21 C22 H14 118.8 . . . no
N5 C23 C24 123.0(5) . . . ?
N5 C23 H15 118.4 . . . no
C24 C23 H15 118.6 . . . no
C23 C24 C25 118.7(4) . . . ?
C23 C24 H16 120.9 . . . no
C25 C24 H16 120.4 . . . no
C24 C25 C26 119.4(3) . . . ?
C24 C25 H17 120.2 . . . no
C26 C25 H17 120.3 . . . no
C25 C26 C27 119.5(5) . . . ?
C25 C26 H18 120.5 . . . no
C27 C26 H18 120.0 . . . no
N5 C27 C26 120.9(4) . . . ?
N5 C27 C28 115.3(3) . . . ?
C26 C27 C28 123.8(5) . . . ?
N6 C28 C27 116.0(4) . . . ?
N6 C28 C29 121.5(5) . . . ?
C27 C28 C29 122.5(3) . . . ?
C28 C29 C30 119.3(3) . . . ?
C28 C29 H19 120.6 . . . no
C30 C29 H19 120.2 . . . no
C29 C30 C31 119.7(4) . . . ?
C29 C30 H20 120.7 . . . no
C31 C30 H20 119.6 . . . no
C30 C31 C32 117.9(5) . . . ?
C30 C31 H21 121.4 . . . no
C32 C31 H21 120.7 . . . no
N6 C32 C31 123.6(3) . . . ?
N6 C32 H22 118.3 . . . no
C31 C32 H22 118.1 . . . no

loop_
_geom_bond_atom_site_label_1
_geom_bond_atom_site_label_2
_geom_bond_distance
_geom_bond_site_symmetry_1
_geom_bond_site_symmetry_2
_geom_bond_publ_flag
ZN O1 2.048(3) . . ?
ZN O4 2.056(4) . . ?
ZN N3 2.15(2) . . ?
ZN N4 2.241(7) . . ?
ZN N5 2.144(9) . . ?
ZN N6 2.211(3) . . ?
CL1 C2 1.743(11) . . ?
CL2 C8 1.738(7) . . ?
O1 C1 1.294(3) . . ?
O2 N1 1.212(4) . . ?
O3 N1 1.223(8) . . ?
O4 C7 1.28(2) . . ?
O5 N2 1.219(6) . . ?
O6 N2 1.206(7) . . ?
N1 C4 1.437(4) . . ?
N2 C10 1.45(2) . . ?
N3 C13 1.342(9) . . ?
N3 C17 1.339(10) . . ?
N4 C18 1.34(1) . . ?
N4 C22 1.333(9) . . ?
N5 C23 1.338(10) . . ?
N5 C27 1.341(3) . . ?
N6 C28 1.338(5) . . ?
N6 C32 1.331(11) . . ?
C1 C2 1.423(4) . . ?
C1 C6 1.413(10) . . ?
C2 C3 1.365(4) . . ?
C3 C4 1.390(9) . . ?
C3 H1 0.95 . . no
C4 C5 1.384(5) . . ?
C5 C6 1.364(4) . . ?
C5 H2 0.95 . . no
C6 H3 0.95 . . no
C7 C8 1.418(6) . . ?
C7 C12 1.418(7) . . ?
C8 C9 1.37(2) . . ?
C9 C10 1.377(6) . . ?
C9 H4 0.95 . . no
C10 C11 1.379(7) . . ?
C11 C12 1.37(2) . . ?
C11 H5 0.95 . . no
C12 H6 0.95 . . no
C13 C14 1.372(13) . . ?
C13 H7 0.96 . . no
C14 C15 1.352(10) . . ?
C14 H8 0.95 . . no
C15 C16 1.365(10) . . ?
C15 H9 0.95 . . no
C16 C17 1.38(1) . . ?
C16 H10 0.95 . . no
C17 C18 1.502(10) . . ?
C18 C19 1.377(7) . . ?
C19 C20 1.370(10) . . ?
C19 H11 0.95 . . no
C20 C21 1.37(2) . . ?
C20 H12 0.95 . . no
C21 C22 1.385(7) . . ?
C21 H13 0.95 . . no
C22 H14 0.95 . . no
C23 C24 1.365(9) . . ?
C23 H15 0.96 . . no
C24 C25 1.359(5) . . ?
C24 H16 0.95 . . no
C25 C26 1.374(10) . . ?
C25 H17 0.95 . . no
C26 C27 1.379(9) . . ?
C26 H18 0.95 . . no
C27 C28 1.484(12) . . ?
C28 C29 1.384(4) . . ?
C29 C30 1.370(12) . . ?
C29 H19 0.95 . . no
C30 C31 1.359(6) . . ?
C30 H20 0.95 . . no
C31 C32 1.379(5) . . ?
C31 H21 0.95 . . no
C32 H22 0.95 . . no

loop_
_geom_contact_atom_site_label_1
_geom_contact_atom_site_label_2
_geom_contact_distance
_geom_contact_site_symmetry_1
_geom_contact_site_symmetry_2
_geom_contact_publ_flag
O2 H15 2.5477 . 2 no
O2 H6 2.6629 . 2 no
O2 H5 2.7736 . 2 no
O2 C23 3.27(2) . 2 no
O2 C12 3.334(9) . 2 no
O2 C11 3.38(2) . 2 no
O2 C24 3.577(4) . 2 no
O3 H7 2.8057 . 2_554 no
O3 H2 2.8240 . 2_554 no
O3 H8 2.9071 . 2_554 no
O3 H3 3.0466 . 2_554 no
O3 C13 3.269(7) . 2_554 no
O3 C14 3.29(2) . 2_554 no
O3 C5 3.509(11) . 2_554 no
O4 H18 2.8754 . 2_565 no
O5 H22 2.5661 . 1_656 no
O5 H21 2.9101 . 1_656 no
O5 C32 3.27(4) . 1_656 no
O5 C31 3.42(3) . 1_656 no
O6 H14 2.8552 . 1_655 no
O6 C26 3.078(8) . 1_655 no
O6 C27 3.16(1) . 1_655 no
O6 C25 3.51(3) . 1_655 no
O6 C22 3.582(9) . 1_655 no
N2 H14 3.0331 . 1_655 no
C2 H10 2.8179 . 2_454 no
C2 C3 3.53(5) . 2 no
C3 H10 3.0063 . 2_454 no
C4 H11 2.9319 . 2_454 no
C4 C19 3.60(5) . 2_454 no
C5 H11 2.9870 . 2_454 no
C7 H18 2.8358 . 2_565 no
C7 H19 3.0082 . 2_565 no
C8 H18 2.8945 . 2_565 no
C10 H19 3.0387 . 2_565 no
C11 H19 2.9610 . 2_565 no
C12 H19 2.9338 . 2_565 no
C26 C28 3.424(7) . 2_565 no
H1 H5 2.5920 . 2 no
H2 H2 2.3121 . 2_554 no
H2 H12 2.6540 . 1_655 no
H7 H16 2.6682 . 1_554 no
H8 H15 2.5652 . 1_554 no

loop_
_geom_torsion_atom_site_label_1
_geom_torsion_atom_site_label_2
_geom_torsion_atom_site_label_3
_geom_torsion_atom_site_label_4
_geom_torsion_site_symmetry_1
_geom_torsion_site_symmetry_2
_geom_torsion_site_symmetry_3
_geom_torsion_site_symmetry_4
_geom_torsion
_geom_torsion_publ_flag
ZN O1 C1 C2 . . . . -156.9(4) no
ZN O1 C1 C6 . . . . 23.6(5) no
ZN O4 C7 C8 . . . . -171.5(2) no
ZN O4 C7 C12 . . . . 8.2(4) no
ZN N3 C13 C14 . . . . 179.1(2) no
ZN N3 C17 C16 . . . . -178.3(3) no
ZN N3 C17 C18 . . . . 2.6(3) no
ZN N4 C18 C17 . . . . -7.6(3) no
ZN N4 C18 C19 . . . . 170.6(3) no
ZN N4 C22 C21 . . . . -172.4(3) no
ZN N5 C23 C24 . . . . 172.0(2) no
ZN N5 C27 C26 . . . . -170.9(2) no
ZN N5 C27 C28 . . . . 9.1(3) no
ZN N6 C28 C27 . . . . 6.9(3) no
ZN N6 C28 C29 . . . . -171.9(2) no
ZN N6 C32 C31 . . . . 172.2(3) no
CL1 C2 C1 O1 . . . . -0.4(3) no
CL1 C2 C1 C6 . . . . 179.1(2) no
CL1 C2 C3 C4 . . . . 179.3(2) no
CL2 C8 C7 O4 . . . . -2.8(4) no
CL2 C8 C7 C12 . . . . 177.4(2) no
CL2 C8 C9 C10 . . . . -179.1(2) no
O1 ZN O4 C7 . . . . -40.2(3) no
O1 ZN N3 C13 . . . . -101.8(4) no
O1 ZN N3 C17 . . . . 76.3(3) no
O1 ZN N4 C18 . . . . -94.6(4) no
O1 ZN N4 C22 . . . . 77.1(4) no
O1 ZN N5 C23 . . . . 11.6(2) no
O1 ZN N5 C27 . . . . -175.5(2) no
O1 ZN N6 C28 . . . . 29.2(4) no
O1 ZN N6 C32 . . . . -143.6(3) no
O1 C1 C2 C3 . . . . 179.2(2) no
O1 C1 C6 C5 . . . . -178.9(2) no
O2 N1 C4 C3 . . . . -2.3(4) no
O2 N1 C4 C5 . . . . 178.1(3) no
O3 N1 C4 C3 . . . . 177.9(3) no
O3 N1 C4 C5 . . . . -1.6(4) no
O4 ZN O1 C1 . . . . -57.5(9) no
O4 ZN N3 C13 . . . . -1.0(2) no
O4 ZN N3 C17 . . . . 177.2(2) no
O4 ZN N4 C18 . . . . 14.8(4) no
O4 ZN N4 C22 . . . . -173.5(3) no
O4 ZN N5 C23 . . . . -89.1(6) no
O4 ZN N5 C27 . . . . 83.8(6) no
O4 ZN N6 C28 . . . . -101.6(11) no
O4 ZN N6 C32 . . . . 85.6(10) no
O4 C7 C8 C9 . . . . 176.1(3) no
O4 C7 C12 C11 . . . . -176.8(3) no
O5 N2 C10 C9 . . . . -176.4(4) no
O5 N2 C10 C11 . . . . 3.3(5) no
O6 N2 C10 C9 . . . . 2.2(5) no
O6 N2 C10 C11 . . . . -178.2(4) no
N1 C4 C3 C2 . . . . -177.8(2) no
N1 C4 C5 C6 . . . . 178.1(3) no
N2 C10 C9 C8 . . . . -179.9(3) no
N2 C10 C11 C12 . . . . 179.2(3) no
N3 ZN O1 C1 . . . . 35.3(2) no
N3 ZN O4 C7 . . . . -139.7(4) no
N3 ZN N4 C18 . . . . 6.7(2) no
N3 ZN N4 C22 . . . . 178.4(3) no
N3 ZN N5 C23 . . . . 138.5(4) no
N3 ZN N5 C27 . . . . -48.6(5) no
N3 ZN N6 C28 . . . . 167.3(2) no
N3 ZN N6 C32 . . . . -5.5(2) no
N3 C13 C14 C15 . . . . -1.3(5) no
N3 C17 C16 C15 . . . . -0.5(6) no
N3 C17 C18 N4 . . . . 3.5(4) no
N3 C17 C18 C19 . . . . -174.6(3) no
N4 ZN O1 C1 . . . . 108.5(10) no
N4 ZN O4 C7 . . . . -147.5(4) no
N4 ZN N3 C13 . . . . 177.0(2) no
N4 ZN N3 C17 . . . . -4.8(2) no
N4 ZN N5 C23 . . . . 95.7(6) no
N4 ZN N5 C27 . . . . -91.4(6) no
N4 ZN N6 C28 . . . . 92.9(12) no
N4 ZN N6 C32 . . . . -79.9(11) no
N4 C18 C17 C16 . . . . -175.6(3) no
N4 C18 C19 C20 . . . . 2.7(6) no
N4 C22 C21 C20 . . . . 2.5(6) no
N5 ZN O1 C1 . . . . -157.3(2) no
N5 ZN O4 C7 . . . . 51.8(5) no
N5 ZN N3 C13 . . . . 132.3(3) no
N5 ZN N3 C17 . . . . -49.5(4) no
N5 ZN N4 C18 . . . . 175.7(2) no
N5 ZN N4 C22 . . . . -12.6(3) no
N5 ZN N6 C28 . . . . -1.8(2) no
N5 ZN N6 C32 . . . . -174.6(3) no
N5 C23 C24 C25 . . . . -0.7(5) no
N5 C27 C26 C25 . . . . -2.4(4) no
N5 C27 C28 N6 . . . . -10.6(3) no
N5 C27 C28 C29 . . . . 168.2(3) no
N6 ZN O1 C1 . . . . 172.9(2) no
N6 ZN O4 C7 . . . . 126.6(2) no
N6 ZN N3 C13 . . . . 89.7(3) no
N6 ZN N3 C17 . . . . -92.2(3) no
N6 ZN N4 C18 . . . . 100.9(3) no
N6 ZN N4 C22 . . . . -87.4(4) no
N6 ZN N5 C23 . . . . -177.1(2) no
N6 ZN N5 C27 . . . . -4.2(2) no
N6 C28 C27 C26 . . . . 169.4(2) no
N6 C28 C29 C30 . . . . -2.2(5) no
N6 C32 C31 C30 . . . . -0.1(5) no
C1 C2 C3 C4 . . . . -0.3(4) no
C1 C6 C5 C4 . . . . -0.3(4) no
C2 C1 C6 C5 . . . . 1.6(4) no
C2 C3 C4 C5 . . . . 1.7(4) no
C3 C2 C1 C6 . . . . -1.3(4) no
C3 C4 C5 C6 . . . . -1.4(4) no
C7 C8 C9 C10 . . . . 2.1(5) no
C7 C12 C11 C10 . . . . -0.7(4) no
C8 C7 C12 C11 . . . . 3.0(4) no
C8 C9 C10 C11 . . . . 0.5(5) no
C9 C8 C7 C12 . . . . -3.8(4) no
C9 C10 C11 C12 . . . . -1.2(4) no
C13 N3 C17 C16 . . . . -0.1(4) no
C13 N3 C17 C18 . . . . -179.2(2) no
C13 C14 C15 C16 . . . . 0.7(6) no
C14 C13 N3 C17 . . . . 1.0(4) no
C14 C15 C16 C17 . . . . 0.2(7) no
C15 C16 C17 C18 . . . . 178.5(3) no
C16 C17 C18 C19 . . . . 6.3(5) no
C17 C18 N4 C22 . . . . -179.9(3) no
C17 C18 C19 C20 . . . . -179.3(4) no
C18 N4 C22 C21 . . . . -1.0(5) no
C18 C19 C20 C21 . . . . -1.0(7) no
C19 C18 N4 C22 . . . . -1.7(5) no
C19 C20 C21 C22 . . . . -1.5(7) no
C23 N5 C27 C26 . . . . 2.4(4) no
C23 N5 C27 C28 . . . . -177.6(2) no
C23 C24 C25 C26 . . . . 0.7(5) no
C24 C23 N5 C27 . . . . -0.9(4) no
C24 C25 C26 C27 . . . . 0.8(5) no
C25 C26 C27 C28 . . . . 177.7(3) no
C26 C27 C28 C29 . . . . -11.8(4) no
C27 C28 N6 C32 . . . . -179.6(2) no
C27 C28 C29 C30 . . . . 179.1(3) no
C28 N6 C32 C31 . . . . -0.4(4) no
C28 C29 C30 C31 . . . . 1.5(6) no
C29 C28 N6 C32 . . . . 1.6(4) no
C29 C30 C31 C32 . . . . -0.4(6) no
